data_7237340
loop_
_publ_author_name
'Genevaz, Nicolas'
'Ch\'avez, Patricia'
'Untilova, Viktoriia'
'Boeglin, Alex'
'Bailly, Corinne'
'Karmazin, Lydia'
'Biniek, Laure'

_publ_section_title
;
 Tuning crystallochromism in
 diketopyrrolopyrrole-co-thieno[3,2-b]thiophene derivatives by the
 architecture of their alkyl side chains
;
_journal_issue 34
_journal_name_full 'Journal of Materials Chemistry C'
_journal_page_first 9140
_journal_paper_doi 10.1039/C8TC02022A
_journal_volume 6
_journal_year 2018
_chemical_formula_moiety 'C34 H40 N2 O2 S4'
_chemical_formula_sum 'C34 H40 N2 O2 S4'
_chemical_formula_weight 636.92
_space_group_crystal_system triclinic
_space_group_IT_number 2
_space_group_name_Hall '-P 1'
_space_group_name_H-M_alt 'P -1'
_atom_sites_solution_hydrogens geom
_atom_sites_solution_primary direct
_atom_sites_solution_secondary difmap
_audit_creation_method SHELXL-2013
_audit_update_record
;
2018-04-26 deposited with the CCDC.
2018-07-31 downloaded from the CCDC.
;
_cell_angle_alpha 73.211(7)
_cell_angle_beta 84.940(7)
_cell_angle_gamma 89.137(7)
_cell_formula_units_Z 1
_cell_length_a 5.7223(16)
_cell_length_b 10.466(3)
_cell_length_c 15.047(4)
_cell_measurement_reflns_used 3877
_cell_measurement_temperature 173(2)
_cell_measurement_theta_max 27.78
_cell_measurement_theta_min 2.84
_cell_volume 859.3(4)
_computing_cell_refinement 'Bruker SAINT'
_computing_data_collection 'Bruker APEX2'
_computing_data_reduction 'Bruker SAINT'
_computing_molecular_graphics 'Bruker SHELXTL'
_computing_publication_material 'Bruker SHELXTL'
_computing_structure_refinement 'SHELXL-2013 (Sheldrick, 2013)'
_computing_structure_solution 'SHELXS-2013 (Sheldrick, 2013)'
_diffrn_ambient_temperature 173(2)
_diffrn_measured_fraction_theta_full 0.984
_diffrn_measured_fraction_theta_max 0.964
_diffrn_measurement_device_type 'Bruker APEX-II CCD'
_diffrn_measurement_method '\f and \w scans'
_diffrn_radiation_type MoK\a
_diffrn_radiation_wavelength 0.71073
_diffrn_reflns_av_R_equivalents 0.1069
_diffrn_reflns_av_unetI/netI 0.1386
_diffrn_reflns_Laue_measured_fraction_full 0.984
_diffrn_reflns_Laue_measured_fraction_max 0.964
_diffrn_reflns_limit_h_max 7
_diffrn_reflns_limit_h_min -7
_diffrn_reflns_limit_k_max 13
_diffrn_reflns_limit_k_min -13
_diffrn_reflns_limit_l_max 19
_diffrn_reflns_limit_l_min -19
_diffrn_reflns_number 17572
_diffrn_reflns_point_group_measured_fraction_full 0.984
_diffrn_reflns_point_group_measured_fraction_max 0.964
_diffrn_reflns_theta_full 25.242
_diffrn_reflns_theta_max 27.975
_diffrn_reflns_theta_min 1.419
_diffrn_source 'fine focus sealed tube'
_exptl_absorpt_coefficient_mu 0.308
_exptl_absorpt_correction_T_max 0.7456
_exptl_absorpt_correction_T_min 0.6060
_exptl_absorpt_correction_type multi-scan
_exptl_absorpt_process_details sadabs
_exptl_crystal_colour purple
_exptl_crystal_density_diffrn 1.231
_exptl_crystal_description plate
_exptl_crystal_F_000 338
_exptl_crystal_size_max 0.450
_exptl_crystal_size_mid 0.250
_exptl_crystal_size_min 0.100
_refine_diff_density_max 1.124
_refine_diff_density_min -0.551
_refine_diff_density_rms 0.146
_refine_ls_extinction_method none
_refine_ls_goodness_of_fit_ref 1.038
_refine_ls_hydrogen_treatment constr
_refine_ls_matrix_type full
_refine_ls_number_parameters 191
_refine_ls_number_reflns 4006
_refine_ls_number_restraints 4
_refine_ls_restrained_S_all 1.039
_refine_ls_R_factor_all 0.2114
_refine_ls_R_factor_gt 0.1287
_refine_ls_shift/su_max 0.000
_refine_ls_shift/su_mean 0.000
_refine_ls_structure_factor_coef Fsqd
_refine_ls_weighting_details 'w=1/[\s^2^(Fo^2^)+(0.1778P)^2^+2.9419P] where P=(Fo^2^+2Fc^2^)/3'
_refine_ls_weighting_scheme calc
_refine_ls_wR_factor_gt 0.3072
_refine_ls_wR_factor_ref 0.3540
_reflns_Friedel_coverage 0.000
_reflns_number_gt 2153
_reflns_number_total 4006
_reflns_threshold_expression 'I > 2\s(I)'
_cod_data_source_file c8tc02022a2.cif
_cod_data_source_block cphpc150513
_cod_original_cell_volume 859.4(4)
_cod_database_code 7237340
_shelx_space_group_comment
;
The symmetry employed for this shelxl refinement is uniquely defined
by the following loop, which should always be used as a source of
symmetry information in preference to the above space-group names.
They are only intended as comments.
;
_shelx_estimated_absorpt_t_min 0.874
_shelx_estimated_absorpt_t_max 0.970
_shelxl_version_number 2013-4

loop_
_space_group_symop_operation_xyz
'x, y, z'
'-x, -y, -z'

loop_
_atom_site_label
_atom_site_type_symbol
_atom_site_fract_x
_atom_site_fract_y
_atom_site_fract_z
_atom_site_U_iso_or_equiv
_atom_site_adp_type
_atom_site_occupancy
_atom_site_site_symmetry_order
_atom_site_calc_flag
_atom_site_refinement_flags_posn
_atom_site_refinement_flags_adp
_atom_site_refinement_flags_occupancy
_atom_site_disorder_assembly
_atom_site_disorder_group
C1 C 0.7307(11) 0.5452(6) 0.5542(5) 0.0285(14) Uani 1 1 d . . . . .
C2 C 1.0512(11) 0.4367(5) 0.5059(5) 0.0290(15) Uani 1 1 d . . . . .
C3 C 0.9101(11) 0.3390(5) 0.5694(4) 0.0266(14) Uani 1 1 d . . . . .
C4 C 0.9474(11) 0.1975(5) 0.5978(4) 0.0247(13) Uani 1 1 d . . . . .
C5 C 1.1515(11) 0.1425(5) 0.5683(4) 0.0288(14) Uani 1 1 d . . . . .
H5 H 1.2817 0.1923 0.5318 0.035 Uiso 1 1 calc R U . . .
C6 C 1.1372(11) 0.0000(6) 0.6007(5) 0.0285(14) Uani 1 1 d . . . . .
C7 C 0.9309(12) -0.0507(6) 0.6520(5) 0.0298(15) Uani 1 1 d . . . . .
C8 C 0.9182(13) -0.1921(6) 0.6809(5) 0.0420(18) Uani 1 1 d . . . . .
H8 H 0.7877 -0.2432 0.7160 0.050 Uiso 1 1 calc R U . . .
C9 C 1.1199(13) -0.2446(6) 0.6512(5) 0.0411(18) Uani 1 1 d . . . . .
H9 H 1.1452 -0.3378 0.6638 0.049 Uiso 1 1 calc R U . . .
C10 C 0.5169(12) 0.3490(6) 0.6660(5) 0.0351(16) Uani 1 1 d . . . . .
H10A H 0.4677 0.2651 0.6548 0.042 Uiso 1 1 calc R U . . .
H10B H 0.3856 0.4124 0.6526 0.042 Uiso 1 1 calc R U . . .
C11 C 0.5573(15) 0.3195(8) 0.7692(5) 0.051(2) Uani 1 1 d . . . . .
H11 H 0.6819 0.2504 0.7839 0.061 Uiso 1 1 calc R U . . .
C12 C 0.641(2) 0.4459(11) 0.7911(7) 0.079(3) Uani 1 1 d . . . . .
H12A H 0.7769 0.4846 0.7464 0.094 Uiso 1 1 calc R U . . .
H12B H 0.5138 0.5122 0.7803 0.094 Uiso 1 1 calc R U . . .
C13 C 0.713(3) 0.4254(18) 0.8896(10) 0.137(6) Uani 1 1 d . . . . .
H13A H 0.5746 0.3992 0.9344 0.206 Uiso 1 1 calc R U . . .
H13B H 0.7788 0.5088 0.8943 0.206 Uiso 1 1 calc R U . . .
H13C H 0.8305 0.3551 0.9032 0.206 Uiso 1 1 calc R U . . .
C14 C 0.328(2) 0.2620(11) 0.8290(8) 0.088(4) Uani 1 1 d . . . . .
H14A H 0.3426 0.2639 0.8937 0.105 Uiso 1 1 calc R U . . .
H14B H 0.1973 0.3211 0.8050 0.105 Uiso 1 1 calc R U . . .
C15 C 0.266(2) 0.1201(14) 0.8311(9) 0.112(5) Uani 1 1 d D . . . .
H15A H 0.2747 0.1174 0.7657 0.134 Uiso 0.5 1 calc R U P A 1
H15B H 0.0994 0.1042 0.8560 0.134 Uiso 0.5 1 calc R U P A 1
H15C H 0.4150 0.0710 0.8309 0.134 Uiso 0.5 1 calc R U P B 2
H15D H 0.1995 0.1257 0.7716 0.134 Uiso 0.5 1 calc R U P B 2
C16 C 0.405(5) 0.001(2) 0.8852(17) 0.131(6) Uani 0.5 1 d D . P C 1
H16A H 0.3489 -0.0064 0.9507 0.157 Uiso 0.5 1 calc R U P C 1
H16B H 0.5656 0.0386 0.8770 0.157 Uiso 0.5 1 calc R U P C 1
C17 C 0.450(6) -0.148(2) 0.8877(17) 0.131(6) Uani 0.5 1 d D . P C 1
H17A H 0.5533 -0.1886 0.9365 0.197 Uiso 0.5 1 calc R U P C 1
H17B H 0.5236 -0.1515 0.8272 0.197 Uiso 0.5 1 calc R U P C 1
H17C H 0.2999 -0.1970 0.9010 0.197 Uiso 0.5 1 calc R U P C 1
C16B C 0.097(6) 0.032(2) 0.9094(17) 0.131(6) Uani 0.5 1 d D . P C 2
H16C H 0.1561 0.0343 0.9689 0.157 Uiso 0.5 1 calc R U P C 2
H16D H -0.0556 0.0783 0.9057 0.157 Uiso 0.5 1 calc R U P C 2
C17B C 0.045(6) -0.114(2) 0.9189(18) 0.131(6) Uani 0.5 1 d D . P C 2
H17D H -0.0671 -0.1501 0.9734 0.197 Uiso 0.5 1 calc R U P C 2
H17E H 0.1903 -0.1648 0.9267 0.197 Uiso 0.5 1 calc R U P C 2
H17F H -0.0230 -0.1204 0.8628 0.197 Uiso 0.5 1 calc R U P C 2
O1 O 0.5747(8) 0.6212(4) 0.5668(3) 0.0382(12) Uani 1 1 d . . . . .
S1 S 0.7447(3) 0.07568(15) 0.66405(13) 0.0377(6) Uani 1 1 d . . . . .
S2 S 1.3233(3) -0.12658(14) 0.58890(13) 0.0364(5) Uani 1 1 d . . . . .
N1 N 0.7207(9) 0.4049(5) 0.5999(4) 0.0289(13) Uani 1 1 d . . . . .

loop_
_atom_site_aniso_label
_atom_site_aniso_U_11
_atom_site_aniso_U_22
_atom_site_aniso_U_33
_atom_site_aniso_U_23
_atom_site_aniso_U_13
_atom_site_aniso_U_12
C1 0.023(3) 0.018(3) 0.044(4) -0.010(3) 0.004(3) -0.002(2)
C2 0.018(3) 0.018(3) 0.050(4) -0.011(3) 0.004(3) 0.001(2)
C3 0.021(3) 0.017(3) 0.042(4) -0.012(2) 0.007(3) -0.002(2)
C4 0.020(3) 0.013(2) 0.041(3) -0.008(2) 0.002(3) -0.001(2)
C5 0.027(4) 0.016(3) 0.045(4) -0.011(2) 0.001(3) 0.003(2)
C6 0.025(4) 0.016(3) 0.044(4) -0.010(2) 0.001(3) 0.001(2)
C7 0.026(4) 0.019(3) 0.043(4) -0.008(3) -0.004(3) 0.003(3)
C8 0.037(4) 0.018(3) 0.066(5) -0.008(3) 0.004(4) -0.006(3)
C9 0.039(4) 0.013(3) 0.067(5) -0.006(3) 0.002(4) -0.002(3)
C10 0.029(4) 0.020(3) 0.051(4) -0.006(3) 0.015(3) -0.003(3)
C11 0.051(5) 0.046(4) 0.051(5) -0.014(4) 0.015(4) -0.009(4)
C12 0.084(8) 0.082(7) 0.078(7) -0.043(6) 0.022(6) -0.022(6)
C13 0.146(15) 0.167(15) 0.103(11) -0.055(10) 0.024(10) -0.003(13)
C14 0.093(9) 0.083(8) 0.081(7) -0.026(6) 0.041(6) -0.039(7)
C15 0.110(11) 0.119(11) 0.088(9) -0.010(8) 0.032(8) -0.046(9)
C16 0.175(15) 0.117(11) 0.075(8) 0.001(8) 0.037(9) -0.029(12)
C17 0.175(15) 0.117(11) 0.075(8) 0.001(8) 0.037(9) -0.029(12)
C16B 0.175(15) 0.117(11) 0.075(8) 0.001(8) 0.037(9) -0.029(12)
C17B 0.175(15) 0.117(11) 0.075(8) 0.001(8) 0.037(9) -0.029(12)
O1 0.022(3) 0.021(2) 0.066(3) -0.010(2) 0.015(2) 0.0028(18)
S1 0.0268(10) 0.0173(7) 0.0622(12) -0.0061(7) 0.0147(8) -0.0016(6)
S2 0.0283(10) 0.0157(7) 0.0642(12) -0.0126(7) 0.0052(8) 0.0029(6)
N1 0.019(3) 0.014(2) 0.053(3) -0.012(2) 0.007(2) -0.001(2)

loop_
_atom_type_symbol
_atom_type_description
_atom_type_scat_dispersion_real
_atom_type_scat_dispersion_imag
_atom_type_scat_source
C C 0.0033 0.0016 'International Tables Vol C Tables 4.2.6.8 and 6.1.1.4'
H H 0.0000 0.0000 'International Tables Vol C Tables 4.2.6.8 and 6.1.1.4'
N N 0.0061 0.0033 'International Tables Vol C Tables 4.2.6.8 and 6.1.1.4'
O O 0.0106 0.0060 'International Tables Vol C Tables 4.2.6.8 and 6.1.1.4'
S S 0.1246 0.1234 'International Tables Vol C Tables 4.2.6.8 and 6.1.1.4'

loop_
_geom_angle_atom_site_label_1
_geom_angle_atom_site_label_2
_geom_angle_atom_site_label_3
_geom_angle
_geom_angle_site_symmetry_1
_geom_angle_site_symmetry_3
O1 C1 N1 122.6(5) . .
O1 C1 C2 133.5(6) . 2_766
N1 C1 C2 103.8(5) . 2_766
C3 C2 C2 110.1(7) . 2_766
C3 C2 C1 142.1(5) . 2_766
C2 C2 C1 107.8(7) 2_766 2_766
N1 C3 C2 106.4(5) . .
N1 C3 C4 126.0(6) . .
C2 C3 C4 127.5(5) . .
C5 C4 C3 121.4(6) . .
C5 C4 S1 112.4(4) . .
C3 C4 S1 126.0(5) . .
C4 C5 C6 110.2(6) . .
C4 C5 H5 124.9 . .
C6 C5 H5 124.9 . .
C7 C6 C5 114.8(5) . .
C7 C6 S2 111.1(4) . .
C5 C6 S2 134.1(5) . .
C6 C7 C8 113.7(6) . .
C6 C7 S1 111.2(4) . .
C8 C7 S1 135.1(6) . .
C9 C8 C7 110.5(6) . .
C9 C8 H8 124.7 . .
C7 C8 H8 124.7 . .
C8 C9 S2 113.7(5) . .
C8 C9 H9 123.1 . .
S2 C9 H9 123.1 . .
N1 C10 C11 115.4(6) . .
N1 C10 H10A 108.4 . .
C11 C10 H10A 108.4 . .
N1 C10 H10B 108.4 . .
C11 C10 H10B 108.4 . .
H10A C10 H10B 107.5 . .
C10 C11 C12 111.1(7) . .
C10 C11 C14 109.1(8) . .
C12 C11 C14 111.4(7) . .
C10 C11 H11 108.4 . .
C12 C11 H11 108.4 . .
C14 C11 H11 108.4 . .
C13 C12 C11 115.9(10) . .
C13 C12 H12A 108.3 . .
C11 C12 H12A 108.3 . .
C13 C12 H12B 108.3 . .
C11 C12 H12B 108.3 . .
H12A C12 H12B 107.4 . .
C12 C13 H13A 109.5 . .
C12 C13 H13B 109.5 . .
H13A C13 H13B 109.5 . .
C12 C13 H13C 109.5 . .
H13A C13 H13C 109.5 . .
H13B C13 H13C 109.5 . .
C15 C14 C11 115.1(9) . .
C15 C14 H14A 108.5 . .
C11 C14 H14A 108.5 . .
C15 C14 H14B 108.5 . .
C11 C14 H14B 108.5 . .
H14A C14 H14B 107.5 . .
C14 C15 C16 120.8(17) . .
C14 C15 C16B 121.4(14) . .
C14 C15 H15A 107.1 . .
C16 C15 H15A 107.1 . .
C14 C15 H15B 107.1 . .
C16 C15 H15B 107.1 . .
H15A C15 H15B 106.8 . .
C14 C15 H15C 107.0 . .
C16B C15 H15C 107.0 . .
C14 C15 H15D 107.0 . .
C16B C15 H15D 107.0 . .
H15C C15 H15D 106.7 . .
C15 C16 C17 138(3) . .
C15 C16 H16A 102.5 . .
C17 C16 H16A 102.5 . .
C15 C16 H16B 102.5 . .
C17 C16 H16B 102.5 . .
H16A C16 H16B 104.9 . .
C16 C17 H17A 109.5 . .
C16 C17 H17B 109.5 . .
H17A C17 H17B 109.5 . .
C16 C17 H17C 109.5 . .
H17A C17 H17C 109.5 . .
H17B C17 H17C 109.5 . .
C17B C16B C15 123(2) . .
C17B C16B H16C 106.5 . .
C15 C16B H16C 106.5 . .
C17B C16B H16D 106.5 . .
C15 C16B H16D 106.5 . .
H16C C16B H16D 106.5 . .
C16B C17B H17D 109.5 . .
C16B C17B H17E 109.5 . .
H17D C17B H17E 109.5 . .
C16B C17B H17F 109.5 . .
H17D C17B H17F 109.5 . .
H17E C17B H17F 109.5 . .
C7 S1 C4 91.4(3) . .
C9 S2 C6 90.9(3) . .
C3 N1 C1 111.8(5) . .
C3 N1 C10 129.1(5) . .
C1 N1 C10 119.0(5) . .

loop_
_geom_bond_atom_site_label_1
_geom_bond_atom_site_label_2
_geom_bond_distance
_geom_bond_site_symmetry_2
C1 O1 1.226(7) .
C1 N1 1.430(7) .
C1 C2 1.456(9) 2_766
C2 C3 1.392(8) .
C2 C2 1.411(10) 2_766
C2 C1 1.456(9) 2_766
C3 N1 1.391(7) .
C3 C4 1.436(7) .
C4 C5 1.389(8) .
C4 S1 1.752(6) .
C5 C6 1.431(8) .
C5 H5 0.9500 .
C6 C7 1.376(9) .
C6 S2 1.726(6) .
C7 C8 1.418(8) .
C7 S1 1.726(6) .
C8 C9 1.366(10) .
C8 H8 0.9500 .
C9 S2 1.715(7) .
C9 H9 0.9500 .
C10 N1 1.474(8) .
C10 C11 1.531(11) .
C10 H10A 0.9900 .
C10 H10B 0.9900 .
C11 C12 1.545(13) .
C11 C14 1.547(12) .
C11 H11 1.0000 .
C12 C13 1.526(17) .
C12 H12A 0.9900 .
C12 H12B 0.9900 .
C13 H13A 0.9800 .
C13 H13B 0.9800 .
C13 H13C 0.9800 .
C14 C15 1.524(17) .
C14 H14A 0.9900 .
C14 H14B 0.9900 .
C15 C16 1.529(17) .
C15 C16B 1.538(16) .
C15 H15A 0.9900 .
C15 H15B 0.9900 .
C15 H15C 0.9900 .
C15 H15D 0.9900 .
C16 C17 1.570(18) .
C16 H16A 0.9900 .
C16 H16B 0.9900 .
C17 H17A 0.9800 .
C17 H17B 0.9800 .
C17 H17C 0.9800 .
C16B C17B 1.526(18) .
C16B H16C 0.9900 .
C16B H16D 0.9900 .
C17B H17D 0.9800 .
C17B H17E 0.9800 .
C17B H17F 0.9800 .

loop_
_geom_torsion_atom_site_label_1
_geom_torsion_atom_site_label_2
_geom_torsion_atom_site_label_3
_geom_torsion_atom_site_label_4
_geom_torsion
_geom_torsion_site_symmetry_1
C2 C2 C3 N1 -1.6(10) 2_766
C1 C2 C3 N1 179.0(9) 2_766
C2 C2 C3 C4 177.5(7) 2_766
C1 C2 C3 C4 -1.8(15) 2_766
N1 C3 C4 C5 -175.3(6) .
C2 C3 C4 C5 5.7(11) .
N1 C3 C4 S1 9.5(10) .
C2 C3 C4 S1 -169.6(6) .
C3 C4 C5 C6 -175.8(6) .
S1 C4 C5 C6 0.1(7) .
C4 C5 C6 C7 0.4(8) .
C4 C5 C6 S2 179.6(6) .
C5 C6 C7 C8 178.2(6) .
S2 C6 C7 C8 -1.2(8) .
C5 C6 C7 S1 -0.7(8) .
S2 C6 C7 S1 179.9(4) .
C6 C7 C8 C9 0.9(9) .
S1 C7 C8 C9 179.4(6) .
C7 C8 C9 S2 -0.2(9) .
N1 C10 C11 C12 56.7(8) .
N1 C10 C11 C14 179.9(7) .
C10 C11 C12 C13 -173.6(9) .
C14 C11 C12 C13 64.5(13) .
C10 C11 C14 C15 71.9(12) .
C12 C11 C14 C15 -165.0(10) .
C11 C14 C15 C16 72.5(18) .
C11 C14 C15 C16B 160(2) .
C14 C15 C16 C17 -160(3) .
C16B C15 C16 C17 83(4) .
C14 C15 C16B C17B -175(3) .
C16 C15 C16B C17B -59(3) .
C6 C7 S1 C4 0.6(5) .
C8 C7 S1 C4 -177.9(8) .
C5 C4 S1 C7 -0.4(5) .
C3 C4 S1 C7 175.2(6) .
C8 C9 S2 C6 -0.4(6) .
C7 C6 S2 C9 0.9(5) .
C5 C6 S2 C9 -178.3(7) .
C2 C3 N1 C1 2.3(8) .
C4 C3 N1 C1 -176.9(6) .
C2 C3 N1 C10 178.7(7) .
C4 C3 N1 C10 -0.4(11) .
O1 C1 N1 C3 175.9(6) .
C2 C1 N1 C3 -2.0(7) 2_766
O1 C1 N1 C10 -1.0(10) .
C2 C1 N1 C10 -178.8(6) 2_766
C11 C10 N1 C3 82.7(9) .
C11 C10 N1 C1 -101.1(7) .
